data_7027116
loop_
_publ_author_name
'Batsanov, Andrei S.'
'Churakov, Andrei V.'
'Easson, Morag A. M.'
'Govenlock, Linda J.'
'Howard, Judith A. K.'
'Moloney, Janet M.'
'Parker, David'

_publ_section_title
;
 Dimethylthiophosphoryl hydrazone ligands and their copper complexes:
 crystal structures and analysis of their solution complexation behaviour
 by electrospray mass spectrometry
;
_journal_issue 3
_journal_name_full 'Journal of the Chemical Society, Dalton Transactions'
_journal_page_first 323
_journal_paper_doi 10.1039/a807142j
_journal_year 1999
_chemical_formula_sum 'C18 H24 N4 P2 S2'
_chemical_formula_weight 422.47
_chemical_melting_point_gt 523
_chemical_name_systematic
; 
 butane-2,3-bis[(dimethylthiophosphoryl)hydrazide] 
;
_space_group_IT_number 2
_symmetry_cell_setting triclinic
_symmetry_space_group_name_Hall '-P 1'
_symmetry_space_group_name_H-M 'P -1'
_atom_sites_solution_hydrogens difmap
_atom_sites_solution_primary direct
_atom_sites_solution_secondary difmap
_audit_creation_method SHELXL
_cell_angle_alpha 69.43(1)
_cell_angle_beta 87.11(1)
_cell_angle_gamma 69.74(1)
_cell_formula_units_Z 2
_cell_length_a 9.588(1)
_cell_length_b 11.402(1)
_cell_length_c 11.620(1)
_cell_measurement_reflns_used all
_cell_measurement_temperature 150(2)
_cell_measurement_theta_max 25.5
_cell_measurement_theta_min 1.9
_cell_volume 1112.1(2)
_computing_cell_refinement 'Siemens SMART'
_computing_data_collection 'Siemens SMART'
_computing_data_reduction 'Siemens SAINT'
_computing_molecular_graphics SHELXTL-PLUS
_computing_publication_material SHELXL-93
_computing_structure_refinement 'SHELXL-93 (Sheldrick, 1993)'
_computing_structure_solution 'SHELXS-86 (Sheldrick, 1990)'
_diffrn_ambient_temperature 150(2)
_diffrn_measurement_device 'Siemens SMART CCD detector'
_diffrn_measurement_method '\w scans'
_diffrn_radiation_monochromator graphite
_diffrn_radiation_source 'fine-focus sealed tube'
_diffrn_radiation_type MoK\a
_diffrn_radiation_wavelength 0.71073
_diffrn_reflns_av_R_equivalents 0.0270
_diffrn_reflns_av_sigmaI/netI 0.0213
_diffrn_reflns_limit_h_max 11
_diffrn_reflns_limit_h_min -11
_diffrn_reflns_limit_k_max 13
_diffrn_reflns_limit_k_min -7
_diffrn_reflns_limit_l_max 13
_diffrn_reflns_limit_l_min -11
_diffrn_reflns_number 4911
_diffrn_reflns_theta_max 25.52
_diffrn_reflns_theta_min 1.88
_diffrn_standards_interval_time '12 hours'
_diffrn_standards_number '50 frames'
_exptl_absorpt_coefficient_mu 0.393
_exptl_absorpt_correction_T_max 0.906
_exptl_absorpt_correction_T_min 0.828
_exptl_absorpt_correction_type 'semi-empirical (equivalents)'
_exptl_crystal_colour yellow
_exptl_crystal_density_diffrn 1.262
_exptl_crystal_description fragment
_exptl_crystal_F_000 444
_exptl_crystal_size_max 0.5
_exptl_crystal_size_mid 0.5
_exptl_crystal_size_min 0.3
_refine_diff_density_max 0.264
_refine_diff_density_min -0.300
_refine_diff_density_rms 0.042
_refine_ls_extinction_coef 0.0099(22)
_refine_ls_extinction_expression Fc^*^=kFc[1+0.001xFc^2^\l^3^/sin(2\q)]^-1/4^
_refine_ls_extinction_method SHELXL
_refine_ls_goodness_of_fit_all 1.054
_refine_ls_goodness_of_fit_obs 1.040
_refine_ls_hydrogen_treatment refall
_refine_ls_matrix_type full
_refine_ls_number_parameters 332
_refine_ls_number_reflns 3545
_refine_ls_number_restraints 0
_refine_ls_restrained_S_all 1.116
_refine_ls_restrained_S_obs 1.040
_refine_ls_R_factor_all 0.0354
_refine_ls_R_factor_obs 0.0324
_refine_ls_shift/esd_max -0.006
_refine_ls_shift/esd_mean 0.001
_refine_ls_structure_factor_coef Fsqd
_refine_ls_weighting_details 'w=1/[\s^2^(Fo^2^)+(0.046P)^2^+0.67P] where P=(Fo^2^+2Fc^2^)/3'
_refine_ls_weighting_scheme calc
_refine_ls_wR_factor_all 0.0944
_refine_ls_wR_factor_obs 0.0846
_reflns_number_observed 3319
_reflns_number_total 3567
_reflns_observed_criterion >2sigma(I)
_cod_data_source_file 807142jsup1.cif
_cod_data_source_block L1
_cod_depositor_comments
;
The following automatic conversions were performed:

'_chemical_melting_point' tag was changed to
'_chemical_melting_point_gt' since the value was specified 'more
than' ('>') a certain temperature. The value '>523 K' was changed to
'523' - it should be numeric and without a unit designator.

Automatic conversion script
Id: cif_fix_values 1891 2012-01-12 08:04:46Z andrius 

The following automatic conversions were performed:

'_refine_ls_weighting_scheme' value 'calc
w=1/[\s^2^(Fo^2^)+(0.046P)^2^+0.67P] where P=(Fo^2^+2Fc^2^)/3' was
changed to 'calc'. New tag '_refine_ls_weighting_details' was
created. The value of the new tag was set to
'w=1/[\s^2^(Fo^2^)+(0.046P)^2^+0.67P] where P=(Fo^2^+2Fc^2^)/3'.

Automatic conversion script
Id: cif_fix_values 3143 2015-03-26 13:38:13Z robertas 
;
_cod_database_code 7027116

loop_
_symmetry_equiv_pos_as_xyz
'x, y, z'
'-x, -y, -z'

loop_
_atom_site_aniso_label
_atom_site_aniso_U_11
_atom_site_aniso_U_22
_atom_site_aniso_U_33
_atom_site_aniso_U_23
_atom_site_aniso_U_13
_atom_site_aniso_U_12
P1 0.0297(3) 0.0260(3) 0.0237(3) -0.0083(2) 0.0020(2) -0.0100(2)
P2 0.0296(3) 0.0245(3) 0.0265(3) -0.0087(2) -0.0009(2) -0.0059(2)
S1 0.0624(4) 0.0267(3) 0.0306(3) -0.0042(2) 0.0053(2) -0.0142(2)
S2 0.0421(3) 0.0348(3) 0.0430(3) -0.0175(2) -0.0096(2) -0.0086(2)
N1 0.0346(9) 0.0235(8) 0.0254(8) -0.0053(7) 0.0042(6) -0.0108(7)
N2 0.0602(12) 0.0231(9) 0.0250(9) -0.0083(7) 0.0095(8) -0.0144(8)
N3 0.0314(9) 0.0267(8) 0.0266(8) -0.0092(7) 0.0011(6) -0.0104(7)
N4 0.0323(9) 0.0264(9) 0.0386(10) -0.0167(8) -0.0065(7) -0.0040(7)
C1 0.0240(9) 0.0252(9) 0.0245(9) -0.0080(8) 0.0016(7) -0.0089(7)
C2 0.0289(10) 0.0237(9) 0.0216(9) -0.0064(7) 0.0045(7) -0.0099(8)
C3 0.074(2) 0.0395(14) 0.055(2) -0.0051(13) -0.0259(14) -0.0277(14)
C4 0.0438(15) 0.066(2) 0.044(2) -0.0084(14) 0.0151(12) 0.0015(13)
C5 0.0354(11) 0.0331(11) 0.0311(11) -0.0127(9) 0.0007(9) -0.0061(9)
C6 0.0455(13) 0.0306(11) 0.0371(12) -0.0044(10) 0.0063(10) -0.0098(10)
C11 0.0211(9) 0.0256(9) 0.0256(9) -0.0077(8) 0.0000(7) -0.0091(7)
C12 0.0322(10) 0.0285(10) 0.0282(10) -0.0109(8) 0.0045(8) -0.0109(8)
C13 0.0460(12) 0.0245(10) 0.0368(11) -0.0109(9) 0.0023(9) -0.0123(9)
C14 0.0496(13) 0.0295(11) 0.0326(11) -0.0006(9) 0.0007(9) -0.0195(10)
C15 0.0379(11) 0.0367(11) 0.0268(10) -0.0070(9) 0.0067(8) -0.0154(9)
C16 0.0283(10) 0.0295(10) 0.0276(10) -0.0100(8) 0.0023(7) -0.0094(8)
C21 0.0330(10) 0.0235(9) 0.0222(9) -0.0051(7) 0.0032(7) -0.0132(8)
C22 0.0324(11) 0.0400(12) 0.0431(12) -0.0205(10) 0.0062(9) -0.0142(9)
C23 0.0305(11) 0.0487(13) 0.0556(14) -0.0214(11) 0.0012(10) -0.0162(10)
C24 0.0480(13) 0.0458(13) 0.0370(12) -0.0110(10) -0.0032(10) -0.0271(11)
C25 0.0514(13) 0.0429(12) 0.0389(12) -0.0218(10) 0.0056(10) -0.0226(11)
C26 0.0347(11) 0.0327(11) 0.0362(11) -0.0154(9) 0.0042(8) -0.0119(9)

loop_
_atom_site_label
_atom_site_type_symbol
_atom_site_fract_x
_atom_site_fract_y
_atom_site_fract_z
_atom_site_U_iso_or_equiv
_atom_site_thermal_displace_type
_atom_site_occupancy
_atom_site_calc_flag
P1 P 0.69368(5) 0.70560(5) 0.35561(4) 0.0266(2) Uani 1 d
P2 P 0.23889(5) 0.84935(5) 0.58372(4) 0.0279(2) Uani 1 d
S1 S 0.61337(7) 0.89428(5) 0.25709(5) 0.0421(2) Uani 1 d
S2 S 0.13232(6) 0.76538(5) 0.51888(5) 0.0398(2) Uani 1 d
N1 N 0.7176(2) 0.5633(2) 0.59346(14) 0.0287(4) Uani 1 d
N2 N 0.6933(2) 0.6879(2) 0.5054(2) 0.0365(4) Uani 1 d
H2N H 0.6627(25) 0.7567(25) 0.5242(21) 0.038(6) Uiso 1 d
N3 N 0.4993(2) 0.7602(2) 0.71320(14) 0.0282(4) Uani 1 d
N4 N 0.4029(2) 0.7301(2) 0.6535(2) 0.0324(4) Uani 1 d
H4N H 0.4361(25) 0.6630(24) 0.6323(21) 0.036(6) Uiso 1 d
C1 C 0.6925(2) 0.5554(2) 0.7057(2) 0.0247(4) Uani 1 d
C2 C 0.6348(2) 0.6770(2) 0.7423(2) 0.0251(4) Uani 1 d
C3 C 0.5894(4) 0.6085(3) 0.3401(3) 0.0560(7) Uani 1 d
H3A H 0.5928(33) 0.6144(30) 0.2601(30) 0.068(9) Uiso 1 d
H3B H 0.4876(42) 0.6536(36) 0.3596(32) 0.091(11) Uiso 1 d
H3C H 0.6348(32) 0.5170(32) 0.3920(28) 0.065(8) Uiso 1 d
C4 C 0.8820(3) 0.6182(3) 0.3352(3) 0.0606(8) Uani 1 d
H4A H 0.8865(35) 0.6259(32) 0.2517(33) 0.080(10) Uiso 1 d
H4B H 0.9209(35) 0.5232(35) 0.3883(31) 0.077(9) Uiso 1 d
H4C H 0.9391(48) 0.6617(42) 0.3517(39) 0.116(16) Uiso 1 d
C5 C 0.1500(2) 0.9142(2) 0.6980(2) 0.0345(5) Uani 1 d
H5A H 0.0591(29) 0.9876(26) 0.6646(23) 0.050(7) Uiso 1 d
H5B H 0.2132(28) 0.9449(24) 0.7294(23) 0.047(7) Uiso 1 d
H5C H 0.1243(27) 0.8475(27) 0.7615(25) 0.050(7) Uiso 1 d
C6 C 0.2823(3) 0.9844(2) 0.4719(2) 0.0410(5) Uani 1 d
H6A H 0.1896(29) 1.0566(26) 0.4407(23) 0.047(7) Uiso 1 d
H6B H 0.3299(27) 0.9552(24) 0.4111(23) 0.045(7) Uiso 1 d
H6C H 0.3465(30) 1.0111(26) 0.5146(24) 0.054(7) Uiso 1 d
C11 C 0.7129(2) 0.4223(2) 0.7996(2) 0.0242(4) Uani 1 d
C12 C 0.7776(2) 0.3057(2) 0.7727(2) 0.0294(4) Uani 1 d
H12 H 0.8095(23) 0.3092(20) 0.6981(21) 0.029(5) Uiso 1 d
C13 C 0.7859(2) 0.1828(2) 0.8584(2) 0.0358(5) Uani 1 d
H13 H 0.8294(26) 0.1089(25) 0.8393(21) 0.042(6) Uiso 1 d
C14 C 0.7303(3) 0.1739(2) 0.9725(2) 0.0386(5) Uani 1 d
H14 H 0.7339(26) 0.0956(26) 1.0266(23) 0.045(6) Uiso 1 d
C15 C 0.6673(2) 0.2882(2) 1.0007(2) 0.0346(4) Uani 1 d
H15 H 0.6284(26) 0.2845(23) 1.0799(23) 0.042(6) Uiso 1 d
C16 C 0.6587(2) 0.4119(2) 0.9153(2) 0.0287(4) Uani 1 d
H16 H 0.6167(24) 0.4900(23) 0.9345(20) 0.035(6) Uiso 1 d
C21 C 0.7366(2) 0.7009(2) 0.8163(2) 0.0263(4) Uani 1 d
C22 C 0.8900(2) 0.6386(2) 0.8197(2) 0.0366(5) Uani 1 d
H22 H 0.9279(26) 0.5834(24) 0.7719(22) 0.045(6) Uiso 1 d
C23 C 0.9859(3) 0.6573(2) 0.8916(2) 0.0434(5) Uani 1 d
H23 H 1.0884(32) 0.6136(26) 0.8904(24) 0.056(7) Uiso 1 d
C24 C 0.9301(3) 0.7379(2) 0.9601(2) 0.0414(5) Uani 1 d
H24 H 0.9995(27) 0.7506(23) 1.0087(22) 0.043(6) Uiso 1 d
C25 C 0.7785(3) 0.8007(2) 0.9568(2) 0.0407(5) Uani 1 d
H25 H 0.7389(27) 0.8568(24) 1.0035(23) 0.047(7) Uiso 1 d
C26 C 0.6809(2) 0.7830(2) 0.8854(2) 0.0337(4) Uani 1 d
H26 H 0.5794(27) 0.8275(23) 0.8824(20) 0.039(6) Uiso 1 d

loop_
_atom_type_symbol
_atom_type_description
_atom_type_scat_dispersion_real
_atom_type_scat_dispersion_imag
_atom_type_scat_source
C C 0.0033 0.0016 'International Tables Vol C Tables 4.2.6.8 and 6.1.1.4'
H H 0.0000 0.0000 'International Tables Vol C Tables 4.2.6.8 and 6.1.1.4'
N N 0.0061 0.0033 'International Tables Vol C Tables 4.2.6.8 and 6.1.1.4'
P P 0.1023 0.0942 'International Tables Vol C Tables 4.2.6.8 and 6.1.1.4'
S S 0.1246 0.1234 'International Tables Vol C Tables 4.2.6.8 and 6.1.1.4'

loop_
_geom_angle_atom_site_label_1
_geom_angle_atom_site_label_2
_geom_angle_atom_site_label_3
_geom_angle
N2 P1 C3 104.85(13)
N2 P1 C4 105.03(12)
C3 P1 C4 105.6(2)
N2 P1 S1 108.72(7)
C3 P1 S1 115.42(9)
C4 P1 S1 116.21(11)
N4 P2 C5 105.77(10)
N4 P2 C6 106.82(10)
C5 P2 C6 104.97(11)
N4 P2 S2 107.18(6)
C5 P2 S2 115.52(8)
C6 P2 S2 115.86(9)
C1 N1 N2 118.1(2)
N1 N2 P1 119.30(13)
C2 N3 N4 117.9(2)
N3 N4 P2 119.89(13)
N1 C1 C11 118.2(2)
N1 C1 C2 122.5(2)
C11 C1 C2 119.17(15)
N3 C2 C21 118.8(2)
N3 C2 C1 122.4(2)
C21 C2 C1 118.8(2)
C16 C11 C12 118.7(2)
C16 C11 C1 120.0(2)
C12 C11 C1 121.2(2)
C13 C12 C11 120.5(2)
C12 C13 C14 120.2(2)
C15 C14 C13 119.8(2)
C14 C15 C16 120.3(2)
C15 C16 C11 120.4(2)
C22 C21 C26 119.0(2)
C22 C21 C2 119.9(2)
C26 C21 C2 121.0(2)
C23 C22 C21 120.3(2)
C24 C23 C22 120.4(2)
C25 C24 C23 119.8(2)
C24 C25 C26 120.6(2)
C25 C26 C21 120.0(2)

loop_
_geom_bond_atom_site_label_1
_geom_bond_atom_site_label_2
_geom_bond_distance
P1 N2 1.680(2)
P1 C3 1.784(2)
P1 C4 1.785(3)
P1 S1 1.9346(8)
P2 N4 1.689(2)
P2 C5 1.782(2)
P2 C6 1.794(2)
P2 S2 1.9469(7)
N1 C1 1.292(2)
N1 N2 1.376(2)
N3 C2 1.291(2)
N3 N4 1.380(2)
C1 C11 1.478(3)
C1 C2 1.506(2)
C2 C21 1.483(3)
C11 C16 1.397(3)
C11 C12 1.397(3)
C12 C13 1.383(3)
C13 C14 1.387(3)
C14 C15 1.381(3)
C15 C16 1.387(3)
C21 C22 1.390(3)
C21 C26 1.394(3)
C22 C23 1.388(3)
C23 C24 1.377(3)
C24 C25 1.376(3)
C25 C26 1.390(3)

loop_
_geom_torsion_atom_site_label_1
_geom_torsion_atom_site_label_2
_geom_torsion_atom_site_label_3
_geom_torsion_atom_site_label_4
_geom_torsion
S1 P1 N2 N1 167.36(13)
P1 N2 N1 C1 -168.68(14)
N2 N1 C1 C2 1.4(3)
N1 C1 C2 N3 71.9(2)
C1 C2 N3 N4 4.4(3)
C2 N3 N4 P2 -165.62(14)
N3 N4 P2 S2 -177.05(13)
